data_4316539
loop_
_publ_author_name
'Elliott B. Hulley'
'Jeffrey B. Bonanno'
'Peter T. Wolczanski'
'Thomas R. Cundari'
'Emil B. Lobkovsky'

_publ_section_title
;
 Pnictogen-Hydride Activation by (silox)3Ta (silox =tBu3SiO); Attempts to
 Circumvent the Constraints of Orbital Symmetry in N2 Activation
;
_journal_name_full 'Inorganic Chemistry'
_journal_page_first 8524
_journal_page_last 8544
_journal_paper_doi 10.1021/ic101147x
_journal_volume 49
_journal_year 2010
_chemical_formula_moiety 'C48 H108 Cl2 N2 O4 Si4 Ta2'
_chemical_formula_sum 'C48 H108 Cl2 N2 O4 Si4 Ta2'
_chemical_formula_weight 1322.52
_chemical_name_systematic
; 
 ? 
;
_space_group_IT_number 14
_symmetry_cell_setting monoclinic
_symmetry_space_group_name_Hall '-P 2ybc'
_symmetry_space_group_name_H-M 'P 1 21/c 1'
_atom_sites_solution_hydrogens geom
_atom_sites_solution_primary direct
_atom_sites_solution_secondary difmap
_audit_creation_method SHELXL-97
_cell_angle_alpha 90.00
_cell_angle_beta 113.637(2)
_cell_angle_gamma 90.00
_cell_formula_units_Z 4
_cell_length_a 14.6904(6)
_cell_length_b 27.0349(10)
_cell_length_c 17.4888(7)
_cell_measurement_temperature 173(2)
_cell_volume 6363.0(4)
_computing_cell_refinement 'Bruker SAINT+'
_computing_data_collection 'Bruker APEX2'
_computing_data_reduction 'Bruker SAINT+'
_computing_molecular_graphics 'Bruker SHELXTL'
_computing_publication_material 'Bruker SHELXTL'
_computing_structure_refinement 'SHELXL-97 (Sheldrick, 1997)'
_computing_structure_solution 'SHELXS-97 (Sheldrick, 1990)'
_diffrn_ambient_temperature 173(2)
_diffrn_measured_fraction_theta_full 0.972
_diffrn_measured_fraction_theta_max 0.972
_diffrn_measurement_device_type 'Bruker X8 APEX II diffractometer'
_diffrn_measurement_method 'phi and omega scans'
_diffrn_radiation_monochromator graphite
_diffrn_radiation_source 'fine-focus sealed tube'
_diffrn_radiation_type MoK\a
_diffrn_radiation_wavelength 0.71073
_diffrn_reflns_av_R_equivalents 0.0686
_diffrn_reflns_av_sigmaI/netI 0.0685
_diffrn_reflns_limit_h_max 18
_diffrn_reflns_limit_h_min -18
_diffrn_reflns_limit_k_max 28
_diffrn_reflns_limit_k_min -33
_diffrn_reflns_limit_l_max 21
_diffrn_reflns_limit_l_min -21
_diffrn_reflns_number 58495
_diffrn_reflns_theta_full 26.37
_diffrn_reflns_theta_max 26.37
_diffrn_reflns_theta_min 1.69
_exptl_absorpt_coefficient_mu 3.633
_exptl_absorpt_correction_T_max 0.6118
_exptl_absorpt_correction_T_min 0.4637
_exptl_absorpt_correction_type multi-scan
_exptl_absorpt_process_details SADABS
_exptl_crystal_density_diffrn 1.381
_exptl_crystal_density_method 'not measured'
_exptl_crystal_description block
_exptl_crystal_F_000 2712
_exptl_crystal_size_max 0.25
_exptl_crystal_size_mid 0.20
_exptl_crystal_size_min 0.15
_refine_diff_density_max 5.572
_refine_diff_density_min -2.115
_refine_diff_density_rms 0.186
_refine_ls_extinction_method none
_refine_ls_goodness_of_fit_ref 1.014
_refine_ls_hydrogen_treatment riding
_refine_ls_matrix_type full
_refine_ls_number_parameters 531
_refine_ls_number_reflns 12659
_refine_ls_number_restraints 1
_refine_ls_restrained_S_all 1.014
_refine_ls_R_factor_all 0.0980
_refine_ls_R_factor_gt 0.0566
_refine_ls_shift/su_max 0.037
_refine_ls_shift/su_mean 0.000
_refine_ls_structure_factor_coef Fsqd
_refine_ls_weighting_details 'calc w=1/[\s^2^(Fo^2^)+(0.0605P)^2^+73.4015P] where P=(Fo^2^+2Fc^2^)/3'
_refine_ls_weighting_scheme calc
_refine_ls_wR_factor_gt 0.1309
_refine_ls_wR_factor_ref 0.1561
_reflns_number_gt 8578
_reflns_number_total 12659
_reflns_threshold_expression >2sigma(I)
_cod_data_source_file ic101147x_si_001_4.cif
_cod_data_source_block eh1
_cod_database_code 4316539

loop_
_symmetry_equiv_pos_as_xyz
'x, y, z'
'-x, y+1/2, -z+1/2'
'-x, -y, -z'
'x, -y-1/2, z-1/2'

loop_
_atom_site_label
_atom_site_type_symbol
_atom_site_fract_x
_atom_site_fract_y
_atom_site_fract_z
_atom_site_U_iso_or_equiv
_atom_site_adp_type
_atom_site_occupancy
_atom_site_symmetry_multiplicity
_atom_site_calc_flag
_atom_site_refinement_flags
_atom_site_disorder_assembly
_atom_site_disorder_group
Ta1 Ta 0.37880(3) 0.348966(15) 0.22668(2) 0.02921(11) Uani 1 1 d D . .
Ta2 Ta 0.71561(3) 0.411693(15) 0.31369(2) 0.03101(12) Uani 1 1 d D . .
Cl1 Cl 0.3327(2) 0.36452(12) 0.33616(16) 0.0486(7) Uani 1 1 d . . .
Cl2 Cl 0.7051(2) 0.48864(11) 0.25373(18) 0.0546(7) Uani 1 1 d . . .
Si1 Si 0.27157(18) 0.43118(10) 0.06425(16) 0.0293(6) Uani 1 1 d . . .
Si2 Si 0.36009(18) 0.22036(10) 0.19688(16) 0.0294(6) Uani 1 1 d . . .
Si3 Si 0.85944(18) 0.33725(11) 0.24205(17) 0.0343(6) Uani 1 1 d . . .
Si4 Si 0.76278(18) 0.42745(9) 0.52251(15) 0.0271(5) Uani 1 1 d . . .
O1 O 0.2988(4) 0.3859(2) 0.1336(4) 0.0332(15) Uani 1 1 d . . .
O2 O 0.3643(5) 0.2812(3) 0.2029(4) 0.0368(16) Uani 1 1 d . A .
O3 O 0.8022(5) 0.3715(3) 0.2870(4) 0.0430(17) Uani 1 1 d . . .
O4 O 0.7622(5) 0.4184(2) 0.4286(4) 0.0347(15) Uani 1 1 d . B .
N1 N 0.5046(5) 0.3681(3) 0.2585(5) 0.0308(17) Uiso 1 1 d D . .
N2 N 0.5965(6) 0.3868(3) 0.2770(5) 0.040(2) Uiso 1 1 d D . .
C1 C 0.2766(9) 0.4912(4) 0.1251(7) 0.050(3) Uani 1 1 d . . .
C2 C 0.3730(8) 0.4917(5) 0.2080(7) 0.057(3) Uani 1 1 d . . .
H2A H 0.3745 0.5220 0.2393 0.086 Uiso 1 1 calc R . .
H2B H 0.4317 0.4907 0.1946 0.086 Uiso 1 1 calc R . .
H2C H 0.3731 0.4629 0.2419 0.086 Uiso 1 1 calc R . .
C3 C 0.2795(11) 0.5373(5) 0.0742(8) 0.074(4) Uani 1 1 d . . .
H3A H 0.2812 0.5672 0.1065 0.111 Uiso 1 1 calc R . .
H3B H 0.2201 0.5379 0.0218 0.111 Uiso 1 1 calc R . .
H3C H 0.3390 0.5361 0.0620 0.111 Uiso 1 1 calc R . .
C4 C 0.1904(11) 0.4940(6) 0.1515(9) 0.079(5) Uani 1 1 d . . .
H4A H 0.1950 0.5247 0.1827 0.119 Uiso 1 1 calc R . .
H4B H 0.1927 0.4656 0.1870 0.119 Uiso 1 1 calc R . .
H4C H 0.1277 0.4936 0.1019 0.119 Uiso 1 1 calc R . .
C5 C 0.1399(7) 0.4145(5) -0.0143(7) 0.049(3) Uani 1 1 d . . .
C6 C 0.0891(9) 0.4592(5) -0.0723(8) 0.067(4) Uani 1 1 d . . .
H6A H 0.0223 0.4496 -0.1114 0.101 Uiso 1 1 calc R . .
H6B H 0.1287 0.4688 -0.1036 0.101 Uiso 1 1 calc R . .
H6C H 0.0846 0.4871 -0.0384 0.101 Uiso 1 1 calc R . .
C7 C 0.0765(8) 0.3980(6) 0.0301(8) 0.074(4) Uani 1 1 d . . .
H7A H 0.0097 0.3900 -0.0109 0.111 Uiso 1 1 calc R . .
H7B H 0.0724 0.4245 0.0668 0.111 Uiso 1 1 calc R . .
H7C H 0.1061 0.3685 0.0636 0.111 Uiso 1 1 calc R . .
C8 C 0.1425(9) 0.3713(5) -0.0709(8) 0.063(4) Uani 1 1 d . . .
H8A H 0.0747 0.3637 -0.1105 0.094 Uiso 1 1 calc R . .
H8B H 0.1715 0.3421 -0.0365 0.094 Uiso 1 1 calc R . .
H8C H 0.1829 0.3806 -0.1016 0.094 Uiso 1 1 calc R . .
C9 C 0.3692(7) 0.4294(4) 0.0186(6) 0.035(2) Uani 1 1 d . . .
C10 C 0.3353(8) 0.4538(5) -0.0666(7) 0.051(3) Uani 1 1 d . . .
H10A H 0.3886 0.4518 -0.0868 0.076 Uiso 1 1 calc R . .
H10B H 0.3194 0.4886 -0.0621 0.076 Uiso 1 1 calc R . .
H10C H 0.2762 0.4368 -0.1059 0.076 Uiso 1 1 calc R . .
C11 C 0.3938(8) 0.3737(4) 0.0087(7) 0.047(3) Uani 1 1 d . . .
H11A H 0.4439 0.3720 -0.0150 0.071 Uiso 1 1 calc R . .
H11B H 0.3333 0.3567 -0.0284 0.071 Uiso 1 1 calc R . .
H11C H 0.4196 0.3576 0.0635 0.071 Uiso 1 1 calc R . .
C12 C 0.4674(7) 0.4519(5) 0.0748(7) 0.048(3) Uani 1 1 d . . .
H12A H 0.5140 0.4501 0.0475 0.073 Uiso 1 1 calc R . .
H12B H 0.4946 0.4338 0.1277 0.073 Uiso 1 1 calc R . .
H12C H 0.4573 0.4866 0.0856 0.073 Uiso 1 1 calc R . .
C13 C 0.247(3) 0.1979(15) 0.212(2) 0.039(11) Uiso 0.47(5) 1 d P A 1
C14 C 0.1457(19) 0.2194(13) 0.1475(17) 0.040(7) Uiso 0.47(5) 1 d P A 1
H14A H 0.0912 0.2075 0.1614 0.060 Uiso 0.47(5) 1 calc PR A 1
H14B H 0.1351 0.2083 0.0911 0.060 Uiso 0.47(5) 1 calc PR A 1
H14C H 0.1478 0.2556 0.1497 0.060 Uiso 0.47(5) 1 calc PR A 1
C15 C 0.237(2) 0.1474(9) 0.229(2) 0.044(8) Uiso 0.47(5) 1 d P A 1
H15A H 0.1757 0.1430 0.2380 0.067 Uiso 0.47(5) 1 calc PR A 1
H15B H 0.2940 0.1370 0.2785 0.067 Uiso 0.47(5) 1 calc PR A 1
H15C H 0.2330 0.1274 0.1809 0.067 Uiso 0.47(5) 1 calc PR A 1
C16 C 0.247(2) 0.2300(16) 0.2996(19) 0.055(9) Uiso 0.47(5) 1 d P A 1
H16A H 0.1889 0.2198 0.3104 0.082 Uiso 0.47(5) 1 calc PR A 1
H16B H 0.2431 0.2657 0.2886 0.082 Uiso 0.47(5) 1 calc PR A 1
H16C H 0.3077 0.2225 0.3485 0.082 Uiso 0.47(5) 1 calc PR A 1
C13' C 0.239(2) 0.2072(13) 0.216(2) 0.036(9) Uiso 0.53(5) 1 d P A 2
C14' C 0.158(2) 0.2374(14) 0.1521(18) 0.057(8) Uiso 0.53(5) 1 d P A 2
H14D H 0.0952 0.2315 0.1585 0.085 Uiso 0.53(5) 1 calc PR A 2
H14E H 0.1498 0.2278 0.0958 0.085 Uiso 0.53(5) 1 calc PR A 2
H14F H 0.1746 0.2726 0.1608 0.085 Uiso 0.53(5) 1 calc PR A 2
C15' C 0.213(2) 0.1484(10) 0.183(3) 0.064(9) Uiso 0.53(5) 1 d P A 2
H15D H 0.1514 0.1382 0.1876 0.096 Uiso 0.53(5) 1 calc PR A 2
H15E H 0.2675 0.1268 0.2180 0.096 Uiso 0.53(5) 1 calc PR A 2
H15F H 0.2051 0.1458 0.1249 0.096 Uiso 0.53(5) 1 calc PR A 2
C16' C 0.250(2) 0.2111(15) 0.2972(18) 0.057(8) Uiso 0.53(5) 1 d P A 2
H16D H 0.1863 0.2049 0.3005 0.085 Uiso 0.53(5) 1 calc PR A 2
H16E H 0.2734 0.2445 0.3178 0.085 Uiso 0.53(5) 1 calc PR A 2
H16F H 0.2991 0.1868 0.3314 0.085 Uiso 0.53(5) 1 calc PR A 2
C17 C 0.3684(15) 0.2000(7) 0.0947(12) 0.039(5) Uiso 0.616(19) 1 d P A 1
C18 C 0.3936(14) 0.1464(7) 0.0909(12) 0.050(5) Uiso 0.616(19) 1 d P A 1
H18A H 0.3964 0.1395 0.0368 0.075 Uiso 0.616(19) 1 calc PR A 1
H18B H 0.3426 0.1257 0.0975 0.075 Uiso 0.616(19) 1 calc PR A 1
H18C H 0.4583 0.1392 0.1358 0.075 Uiso 0.616(19) 1 calc PR A 1
C19 C 0.446(2) 0.2314(10) 0.0771(18) 0.053(8) Uiso 0.616(19) 1 d P A 1
H19A H 0.4492 0.2205 0.0247 0.079 Uiso 0.616(19) 1 calc PR A 1
H19B H 0.5115 0.2273 0.1230 0.079 Uiso 0.616(19) 1 calc PR A 1
H19C H 0.4269 0.2664 0.0725 0.079 Uiso 0.616(19) 1 calc PR A 1
C20 C 0.2664(15) 0.2087(8) 0.0220(13) 0.059(6) Uiso 0.616(19) 1 d P A 1
H20A H 0.2696 0.1986 -0.0307 0.089 Uiso 0.616(19) 1 calc PR A 1
H20B H 0.2493 0.2439 0.0192 0.089 Uiso 0.616(19) 1 calc PR A 1
H20C H 0.2155 0.1892 0.0313 0.089 Uiso 0.616(19) 1 calc PR A 1
C17' C 0.336(2) 0.2125(10) 0.0827(17) 0.028(6) Uiso 0.384(19) 1 d P A 2
C18' C 0.295(3) 0.1602(13) 0.049(2) 0.066(11) Uiso 0.384(19) 1 d P A 2
C19' C 0.425(3) 0.2229(14) 0.064(3) 0.042(10) Uiso 0.384(19) 1 d P A 2
H19D H 0.4077 0.2181 0.0041 0.063 Uiso 0.384(19) 1 calc PR A 2
H19E H 0.4790 0.2003 0.0960 0.063 Uiso 0.384(19) 1 calc PR A 2
H19F H 0.4466 0.2571 0.0792 0.063 Uiso 0.384(19) 1 calc PR A 2
H18D H 0.2733 0.1556 -0.0139 0.063 Uiso 0.384(19) 1 d PR A 2
H18E H 0.3303 0.1326 0.0748 0.063 Uiso 0.384(19) 1 d PR A 2
H18F H 0.2224 0.1532 0.0495 0.063 Uiso 0.384(19) 1 d PR A 2
C20' C 0.2568(19) 0.2505(10) 0.0250(17) 0.038(7) Uiso 0.384(19) 1 d P A 2
H20D H 0.2466 0.2451 -0.0333 0.057 Uiso 0.384(19) 1 calc PR A 2
H20E H 0.2807 0.2843 0.0415 0.057 Uiso 0.384(19) 1 calc PR A 2
H20F H 0.1939 0.2457 0.0310 0.057 Uiso 0.384(19) 1 calc PR A 2
C21 C 0.4809(15) 0.1999(8) 0.2913(14) 0.029(5) Uiso 0.61(3) 1 d P A 1
C22 C 0.4772(15) 0.1449(7) 0.3143(14) 0.059(7) Uiso 0.61(3) 1 d P A 1
H22A H 0.5389 0.1363 0.3618 0.088 Uiso 0.61(3) 1 calc PR A 1
H22B H 0.4700 0.1241 0.2664 0.088 Uiso 0.61(3) 1 calc PR A 1
H22C H 0.4205 0.1396 0.3294 0.088 Uiso 0.61(3) 1 calc PR A 1
C23 C 0.5733(14) 0.2047(9) 0.2722(13) 0.048(5) Uiso 0.61(3) 1 d P A 1
H23A H 0.6319 0.1941 0.3209 0.072 Uiso 0.61(3) 1 calc PR A 1
H23B H 0.5815 0.2392 0.2591 0.072 Uiso 0.61(3) 1 calc PR A 1
H23C H 0.5658 0.1837 0.2243 0.072 Uiso 0.61(3) 1 calc PR A 1
C24 C 0.4918(16) 0.2299(10) 0.3698(14) 0.059(6) Uiso 0.61(3) 1 d P A 1
H24A H 0.5523 0.2196 0.4170 0.088 Uiso 0.61(3) 1 calc PR A 1
H24B H 0.4340 0.2239 0.3832 0.088 Uiso 0.61(3) 1 calc PR A 1
H24C H 0.4959 0.2653 0.3591 0.088 Uiso 0.61(3) 1 calc PR A 1
C21' C 0.472(4) 0.1926(19) 0.271(3) 0.069(16) Uiso 0.39(3) 1 d P A 2
C22' C 0.493(3) 0.1434(14) 0.257(3) 0.076(13) Uiso 0.39(3) 1 d P A 2
H22D H 0.5559 0.1332 0.3016 0.114 Uiso 0.39(3) 1 calc PR A 2
H22E H 0.4977 0.1408 0.2031 0.114 Uiso 0.39(3) 1 calc PR A 2
H22F H 0.4393 0.1219 0.2576 0.114 Uiso 0.39(3) 1 calc PR A 2
C23' C 0.5668(19) 0.2295(12) 0.2804(17) 0.037(7) Uiso 0.39(3) 1 d P A 2
H23D H 0.6289 0.2149 0.3200 0.055 Uiso 0.39(3) 1 calc PR A 2
H23E H 0.5569 0.2619 0.3011 0.055 Uiso 0.39(3) 1 calc PR A 2
H23F H 0.5704 0.2335 0.2260 0.055 Uiso 0.39(3) 1 calc PR A 2
C24' C 0.483(3) 0.2014(17) 0.362(2) 0.068(11) Uiso 0.39(3) 1 d P A 2
H24D H 0.5446 0.1857 0.4012 0.102 Uiso 0.39(3) 1 calc PR A 2
H24E H 0.4262 0.1869 0.3698 0.102 Uiso 0.39(3) 1 calc PR A 2
H24F H 0.4860 0.2370 0.3736 0.102 Uiso 0.39(3) 1 calc PR A 2
C25 C 0.7637(7) 0.3264(5) 0.1317(6) 0.045(3) Uani 1 1 d . . .
C26 C 0.7077(10) 0.3728(6) 0.0927(8) 0.073(4) Uani 1 1 d . . .
H26A H 0.6596 0.3655 0.0360 0.109 Uiso 1 1 calc R . .
H26B H 0.7545 0.3981 0.0907 0.109 Uiso 1 1 calc R . .
H26C H 0.6725 0.3850 0.1262 0.109 Uiso 1 1 calc R . .
C27 C 0.6819(8) 0.2913(5) 0.1318(7) 0.061(4) Uani 1 1 d . . .
H27A H 0.6332 0.2864 0.0744 0.092 Uiso 1 1 calc R . .
H27B H 0.6488 0.3056 0.1653 0.092 Uiso 1 1 calc R . .
H27C H 0.7113 0.2594 0.1556 0.092 Uiso 1 1 calc R . .
C28 C 0.8076(11) 0.3050(6) 0.0723(9) 0.084(5) Uani 1 1 d . . .
H28A H 0.7545 0.3006 0.0166 0.125 Uiso 1 1 calc R . .
H28B H 0.8385 0.2729 0.0935 0.125 Uiso 1 1 calc R . .
H28C H 0.8578 0.3277 0.0689 0.125 Uiso 1 1 calc R . .
C29 C 0.8994(8) 0.2790(4) 0.3091(7) 0.049(3) Uani 1 1 d . . .
C30 C 0.9859(10) 0.2876(6) 0.3917(9) 0.086(5) Uani 1 1 d . . .
H30A H 1.0029 0.2566 0.4234 0.130 Uiso 1 1 calc R . .
H30B H 0.9676 0.3126 0.4236 0.130 Uiso 1 1 calc R . .
H30C H 1.0433 0.2993 0.3817 0.130 Uiso 1 1 calc R . .
C31 C 0.8131(11) 0.2602(6) 0.3298(10) 0.085(5) Uani 1 1 d . . .
H31A H 0.8338 0.2302 0.3639 0.127 Uiso 1 1 calc R . .
H31B H 0.7558 0.2526 0.2780 0.127 Uiso 1 1 calc R . .
H31C H 0.7947 0.2857 0.3608 0.127 Uiso 1 1 calc R . .
C32 C 0.9269(12) 0.2374(5) 0.2641(10) 0.084(5) Uani 1 1 d . . .
H32A H 0.9463 0.2082 0.3001 0.126 Uiso 1 1 calc R . .
H32B H 0.9826 0.2479 0.2505 0.126 Uiso 1 1 calc R . .
H32C H 0.8696 0.2294 0.2125 0.126 Uiso 1 1 calc R . .
C33 C 0.9705(8) 0.3752(5) 0.2455(8) 0.057(3) Uani 1 1 d . . .
C34 C 1.0247(11) 0.3990(7) 0.3308(10) 0.103(6) Uani 1 1 d . . .
H34A H 1.0813 0.4182 0.3308 0.155 Uiso 1 1 calc R . .
H34B H 1.0487 0.3731 0.3736 0.155 Uiso 1 1 calc R . .
H34C H 0.9791 0.4209 0.3430 0.155 Uiso 1 1 calc R . .
C35 C 0.9359(10) 0.4193(6) 0.1818(11) 0.087(5) Uani 1 1 d . . .
H35A H 0.9941 0.4383 0.1847 0.130 Uiso 1 1 calc R . .
H35B H 0.8912 0.4408 0.1958 0.130 Uiso 1 1 calc R . .
H35C H 0.9010 0.4063 0.1252 0.130 Uiso 1 1 calc R . .
C36 C 1.0448(9) 0.3445(6) 0.2246(11) 0.083(5) Uani 1 1 d . . .
H36A H 1.1003 0.3656 0.2274 0.125 Uiso 1 1 calc R . .
H36B H 1.0120 0.3309 0.1683 0.125 Uiso 1 1 calc R . .
H36C H 1.0700 0.3175 0.2649 0.125 Uiso 1 1 calc R . .
C37 C 0.9010(19) 0.4170(12) 0.5910(18) 0.043(8) Uiso 0.54(5) 1 d P B 1
C38 C 0.922(2) 0.3584(13) 0.597(2) 0.067(9) Uiso 0.54(5) 1 d P B 1
H38A H 0.9921 0.3523 0.6318 0.100 Uiso 0.54(5) 1 calc PR B 1
H38B H 0.9053 0.3450 0.5410 0.100 Uiso 0.54(5) 1 calc PR B 1
H38C H 0.8806 0.3423 0.6222 0.100 Uiso 0.54(5) 1 calc PR B 1
C39 C 0.9697(18) 0.4372(12) 0.5530(15) 0.052(7) Uiso 0.54(5) 1 d P B 1
H39A H 1.0388 0.4306 0.5905 0.078 Uiso 0.54(5) 1 calc PR B 1
H39B H 0.9597 0.4730 0.5448 0.078 Uiso 0.54(5) 1 calc PR B 1
H39C H 0.9549 0.4212 0.4990 0.078 Uiso 0.54(5) 1 calc PR B 1
C40 C 0.934(2) 0.4350(13) 0.6796(18) 0.063(8) Uiso 0.54(5) 1 d P B 1
H40A H 1.0054 0.4281 0.7100 0.094 Uiso 0.54(5) 1 calc PR B 1
H40B H 0.8966 0.4180 0.7068 0.094 Uiso 0.54(5) 1 calc PR B 1
H40C H 0.9230 0.4707 0.6795 0.094 Uiso 0.54(5) 1 calc PR B 1
C37' C 0.898(2) 0.4304(15) 0.602(2) 0.049(10) Uiso 0.46(5) 1 d P B 2
C38' C 0.945(2) 0.3794(14) 0.615(2) 0.060(9) Uiso 0.46(5) 1 d P B 2
H38D H 1.0141 0.3814 0.6550 0.089 Uiso 0.46(5) 1 calc PR B 2
H38E H 0.9428 0.3668 0.5613 0.089 Uiso 0.46(5) 1 calc PR B 2
H38F H 0.9079 0.3570 0.6357 0.089 Uiso 0.46(5) 1 calc PR B 2
C39' C 0.959(2) 0.4604(14) 0.5636(18) 0.051(8) Uiso 0.46(5) 1 d P B 2
H39D H 1.0283 0.4621 0.6036 0.076 Uiso 0.46(5) 1 calc PR B 2
H39E H 0.9315 0.4939 0.5507 0.076 Uiso 0.46(5) 1 calc PR B 2
H39F H 0.9552 0.4443 0.5123 0.076 Uiso 0.46(5) 1 calc PR B 2
C40' C 0.913(2) 0.4531(13) 0.6860(17) 0.049(8) Uiso 0.46(5) 1 d P B 2
H40D H 0.9843 0.4532 0.7226 0.073 Uiso 0.46(5) 1 calc PR B 2
H40E H 0.8771 0.4336 0.7118 0.073 Uiso 0.46(5) 1 calc PR B 2
H40F H 0.8883 0.4872 0.6777 0.073 Uiso 0.46(5) 1 calc PR B 2
C41 C 0.6736(19) 0.3827(10) 0.5405(16) 0.047(7) Uiso 0.58(4) 1 d P B 1
C42 C 0.7112(18) 0.3632(10) 0.6297(14) 0.046(6) Uiso 0.58(4) 1 d P B 1
H42A H 0.6646 0.3384 0.6337 0.070 Uiso 0.58(4) 1 calc PR B 1
H42B H 0.7165 0.3906 0.6679 0.070 Uiso 0.58(4) 1 calc PR B 1
H42C H 0.7767 0.3480 0.6447 0.070 Uiso 0.58(4) 1 calc PR B 1
C43 C 0.5671(17) 0.3987(12) 0.4967(15) 0.059(7) Uiso 0.58(4) 1 d P B 1
H43A H 0.5236 0.3739 0.5054 0.088 Uiso 0.58(4) 1 calc PR B 1
H43B H 0.5506 0.4022 0.4368 0.088 Uiso 0.58(4) 1 calc PR B 1
H43C H 0.5578 0.4306 0.5193 0.088 Uiso 0.58(4) 1 calc PR B 1
C44 C 0.680(2) 0.3316(9) 0.4996(15) 0.057(7) Uiso 0.58(4) 1 d P B 1
H44A H 0.6360 0.3077 0.5095 0.086 Uiso 0.58(4) 1 calc PR B 1
H44B H 0.7488 0.3194 0.5246 0.086 Uiso 0.58(4) 1 calc PR B 1
H44C H 0.6602 0.3360 0.4394 0.086 Uiso 0.58(4) 1 calc PR B 1
C41' C 0.693(2) 0.3710(12) 0.5386(18) 0.032(8) Uiso 0.42(4) 1 d P B 2
C42' C 0.693(3) 0.3786(15) 0.6335(19) 0.048(9) Uiso 0.42(4) 1 d P B 2
H42D H 0.6576 0.3510 0.6458 0.072 Uiso 0.42(4) 1 calc PR B 2
H42E H 0.6594 0.4098 0.6350 0.072 Uiso 0.42(4) 1 calc PR B 2
H42F H 0.7615 0.3797 0.6753 0.072 Uiso 0.42(4) 1 calc PR B 2
C43' C 0.581(2) 0.3749(14) 0.4884(18) 0.046(9) Uiso 0.42(4) 1 d P B 2
H43D H 0.5482 0.3459 0.4997 0.069 Uiso 0.42(4) 1 calc PR B 2
H43E H 0.5670 0.3762 0.4288 0.069 Uiso 0.42(4) 1 calc PR B 2
H43F H 0.5561 0.4050 0.5047 0.069 Uiso 0.42(4) 1 calc PR B 2
C44' C 0.728(3) 0.3221(12) 0.5084(19) 0.052(9) Uiso 0.42(4) 1 d P B 2
H44D H 0.6926 0.2936 0.5176 0.079 Uiso 0.42(4) 1 calc PR B 2
H44E H 0.7998 0.3176 0.5400 0.079 Uiso 0.42(4) 1 calc PR B 2
H44F H 0.7139 0.3248 0.4488 0.079 Uiso 0.42(4) 1 calc PR B 2
C45 C 0.722(2) 0.4955(9) 0.5185(14) 0.046(6) Uiso 0.58(4) 1 d P B 1
C46 C 0.800(2) 0.5305(9) 0.5075(15) 0.061(7) Uiso 0.58(4) 1 d P B 1
H46A H 0.7781 0.5649 0.5065 0.092 Uiso 0.58(4) 1 calc PR B 1
H46B H 0.8056 0.5228 0.4549 0.092 Uiso 0.58(4) 1 calc PR B 1
H46C H 0.8643 0.5259 0.5541 0.092 Uiso 0.58(4) 1 calc PR B 1
C47 C 0.707(2) 0.5084(11) 0.5972(16) 0.073(9) Uiso 0.58(4) 1 d P B 1
H47A H 0.6890 0.5434 0.5959 0.109 Uiso 0.58(4) 1 calc PR B 1
H47B H 0.7682 0.5021 0.6464 0.109 Uiso 0.58(4) 1 calc PR B 1
H47C H 0.6531 0.4880 0.6001 0.109 Uiso 0.58(4) 1 calc PR B 1
C48 C 0.6255(19) 0.5053(11) 0.4421(15) 0.053(7) Uiso 0.58(4) 1 d P B 1
H48A H 0.6078 0.5403 0.4405 0.080 Uiso 0.58(4) 1 calc PR B 1
H48B H 0.5722 0.4850 0.4457 0.080 Uiso 0.58(4) 1 calc PR B 1
H48C H 0.6347 0.4968 0.3911 0.080 Uiso 0.58(4) 1 calc PR B 1
C45' C 0.690(3) 0.4873(11) 0.5157(18) 0.039(8) Uiso 0.42(4) 1 d P B 2
C46' C 0.755(3) 0.5312(12) 0.514(2) 0.058(10) Uiso 0.42(4) 1 d P B 2
H46D H 0.7195 0.5622 0.5108 0.087 Uiso 0.42(4) 1 calc PR B 2
H46E H 0.7716 0.5284 0.4649 0.087 Uiso 0.42(4) 1 calc PR B 2
H46F H 0.8167 0.5310 0.5647 0.087 Uiso 0.42(4) 1 calc PR B 2
C47' C 0.659(3) 0.4938(12) 0.5900(18) 0.051(9) Uiso 0.42(4) 1 d P B 2
H47D H 0.6246 0.5256 0.5848 0.076 Uiso 0.42(4) 1 calc PR B 2
H47E H 0.7180 0.4931 0.6424 0.076 Uiso 0.42(4) 1 calc PR B 2
H47F H 0.6138 0.4669 0.5896 0.076 Uiso 0.42(4) 1 calc PR B 2
C48' C 0.598(3) 0.4891(15) 0.434(2) 0.059(10) Uiso 0.42(4) 1 d P B 2
H48D H 0.5631 0.5204 0.4303 0.088 Uiso 0.42(4) 1 calc PR B 2
H48E H 0.5541 0.4615 0.4317 0.088 Uiso 0.42(4) 1 calc PR B 2
H48F H 0.6186 0.4867 0.3872 0.088 Uiso 0.42(4) 1 calc PR B 2

loop_
_atom_site_aniso_label
_atom_site_aniso_U_11
_atom_site_aniso_U_22
_atom_site_aniso_U_33
_atom_site_aniso_U_23
_atom_site_aniso_U_13
_atom_site_aniso_U_12
Ta1 0.0325(2) 0.0356(2) 0.0214(2) 0.00065(16) 0.01275(15) -0.00218(16)
Ta2 0.0322(2) 0.0371(2) 0.0266(2) -0.00007(17) 0.01482(16) -0.00026(16)
Cl1 0.0479(15) 0.075(2) 0.0318(14) -0.0031(13) 0.0251(12) -0.0035(13)
Cl2 0.0673(19) 0.0517(18) 0.0442(17) 0.0150(13) 0.0218(14) -0.0050(14)
Si1 0.0290(13) 0.0377(15) 0.0222(13) 0.0016(11) 0.0113(10) 0.0038(11)
Si2 0.0309(13) 0.0360(15) 0.0232(13) -0.0003(11) 0.0129(11) -0.0064(11)
Si3 0.0247(13) 0.0464(17) 0.0360(15) -0.0135(12) 0.0167(11) -0.0082(11)
Si4 0.0310(13) 0.0274(14) 0.0224(13) -0.0013(10) 0.0102(10) -0.0004(10)
O1 0.034(3) 0.043(4) 0.028(4) 0.004(3) 0.018(3) -0.001(3)
O2 0.037(4) 0.045(4) 0.025(4) 0.005(3) 0.009(3) -0.004(3)
O3 0.036(4) 0.063(5) 0.036(4) -0.005(4) 0.021(3) 0.004(3)
O4 0.040(4) 0.040(4) 0.026(4) -0.001(3) 0.016(3) 0.002(3)
C1 0.079(8) 0.039(7) 0.037(6) 0.005(5) 0.027(6) 0.018(6)
C2 0.053(7) 0.068(9) 0.042(7) -0.028(6) 0.010(6) 0.002(6)
C3 0.104(11) 0.049(8) 0.054(8) 0.001(6) 0.016(8) 0.017(7)
C4 0.086(10) 0.098(11) 0.061(9) -0.033(8) 0.038(8) 0.026(8)
C5 0.028(5) 0.084(9) 0.031(6) -0.001(6) 0.008(4) 0.000(5)
C6 0.047(7) 0.094(11) 0.044(7) 0.017(7) -0.001(6) 0.031(7)
C7 0.025(6) 0.136(13) 0.062(9) 0.001(8) 0.019(6) -0.013(7)
C8 0.055(7) 0.078(9) 0.048(8) -0.016(7) 0.013(6) -0.025(7)
C9 0.041(5) 0.045(6) 0.028(5) -0.002(4) 0.022(4) -0.006(4)
C10 0.053(7) 0.063(8) 0.040(6) 0.004(6) 0.022(5) -0.014(6)
C11 0.049(6) 0.048(7) 0.055(7) -0.004(5) 0.031(6) 0.006(5)
C12 0.035(6) 0.072(8) 0.041(6) 0.003(6) 0.018(5) -0.009(5)
C25 0.038(6) 0.067(8) 0.028(6) -0.010(5) 0.011(5) -0.004(5)
C26 0.081(10) 0.099(12) 0.030(7) 0.007(7) 0.013(6) -0.001(8)
C27 0.041(6) 0.092(10) 0.037(7) -0.006(6) 0.001(5) -0.020(6)
C28 0.080(10) 0.129(14) 0.056(9) -0.050(9) 0.043(8) -0.032(9)
C29 0.037(6) 0.055(7) 0.055(7) -0.005(6) 0.019(5) -0.003(5)
C30 0.061(9) 0.106(13) 0.064(10) 0.008(9) -0.005(7) -0.006(8)
C31 0.073(9) 0.092(12) 0.090(12) 0.050(9) 0.034(9) 0.007(8)
C32 0.106(12) 0.062(10) 0.092(12) 0.008(8) 0.047(10) 0.023(8)
C33 0.038(6) 0.064(8) 0.077(9) -0.013(7) 0.033(6) -0.016(6)
C34 0.079(10) 0.140(16) 0.099(13) -0.065(12) 0.045(9) -0.078(11)
C35 0.063(9) 0.078(11) 0.138(15) 0.007(10) 0.058(10) -0.015(8)
C36 0.047(7) 0.107(12) 0.117(13) -0.026(10) 0.054(8) -0.018(7)

loop_
_atom_type_symbol
_atom_type_description
_atom_type_scat_dispersion_real
_atom_type_scat_dispersion_imag
_atom_type_scat_source
C C 0.0033 0.0016 'International Tables Vol C Tables 4.2.6.8 and 6.1.1.4'
H H 0.0000 0.0000 'International Tables Vol C Tables 4.2.6.8 and 6.1.1.4'
N N 0.0061 0.0033 'International Tables Vol C Tables 4.2.6.8 and 6.1.1.4'
O O 0.0106 0.0060 'International Tables Vol C Tables 4.2.6.8 and 6.1.1.4'
Si Si 0.0817 0.0704 'International Tables Vol C Tables 4.2.6.8 and 6.1.1.4'
Cl Cl 0.1484 0.1585 'International Tables Vol C Tables 4.2.6.8 and 6.1.1.4'
Ta Ta -0.7052 6.5227 'International Tables Vol C Tables 4.2.6.8 and 6.1.1.4'

loop_
_geom_angle_atom_site_label_1
_geom_angle_atom_site_label_2
_geom_angle_atom_site_label_3
_geom_angle
_geom_angle_site_symmetry_1
_geom_angle_site_symmetry_3
_geom_angle_publ_flag
N1 Ta1 O1 109.2(3) . . ?
N1 Ta1 O2 111.4(3) . . ?
O1 Ta1 O2 110.7(3) . . ?
N1 Ta1 Cl1 107.5(3) . . ?
O1 Ta1 Cl1 109.5(2) . . ?
O2 Ta1 Cl1 108.5(2) . . ?
N2 Ta2 O4 108.5(3) . . ?
N2 Ta2 O3 111.6(4) . . ?
O4 Ta2 O3 109.6(3) . . ?
N2 Ta2 Cl2 107.9(3) . . ?
O4 Ta2 Cl2 109.5(2) . . ?
O3 Ta2 Cl2 109.8(2) . . ?
O1 Si1 C9 106.7(4) . . ?
O1 Si1 C1 105.9(4) . . ?
C9 Si1 C1 112.7(5) . . ?
O1 Si1 C5 103.2(4) . . ?
C9 Si1 C5 113.9(5) . . ?
C1 Si1 C5 113.4(5) . . ?
O2 Si2 C21' 111.7(17) . . ?
O2 Si2 C17' 99.5(9) . . ?
C21' Si2 C17' 116.0(19) . . ?
O2 Si2 C13 109.0(12) . . ?
C21' Si2 C13 112(2) . . ?
C17' Si2 C13 108.2(14) . . ?
O2 Si2 C17 109.3(7) . . ?
C21' Si2 C17 99.6(18) . . ?
C17' Si2 C17 16.5(8) . . ?
C13 Si2 C17 115.4(13) . . ?
O2 Si2 C13' 100.6(10) . . ?
C21' Si2 C13' 115.7(19) . . ?
C17' Si2 C13' 110.9(13) . . ?
C13 Si2 C13' 8.4(16) . . ?
C17 Si2 C13' 120.2(11) . . ?
O2 Si2 C21 103.3(7) . . ?
C21' Si2 C21 10.8(18) . . ?
C17' Si2 C21 125.4(11) . . ?
C13 Si2 C21 109.9(13) . . ?
C17 Si2 C21 109.3(9) . . ?
C13' Si2 C21 112.5(11) . . ?
O3 Si3 C25 105.1(4) . . ?
O3 Si3 C33 106.1(5) . . ?
C25 Si3 C33 112.9(6) . . ?
O3 Si3 C29 105.1(5) . . ?
C25 Si3 C29 114.6(5) . . ?
C33 Si3 C29 112.1(5) . . ?
O4 Si4 C41 109.9(8) . . ?
O4 Si4 C45' 106.5(9) . . ?
C41 Si4 C45' 98.1(14) . . ?
O4 Si4 C41' 103.7(9) . . ?
C41 Si4 C41' 13.1(11) . . ?
C45' Si4 C41' 111.1(15) . . ?
O4 Si4 C37' 108.1(11) . . ?
C41 Si4 C37' 119.6(13) . . ?
C45' Si4 C37' 113.8(16) . . ?
C41' Si4 C37' 112.8(14) . . ?
O4 Si4 C45 103.0(7) . . ?
C41 Si4 C45 113.1(12) . . ?
C45' Si4 C45 15.4(10) . . ?
C41' Si4 C45 126.2(13) . . ?
C37' Si4 C45 101.7(15) . . ?
O4 Si4 C37 100.4(9) . . ?
C41 Si4 C37 115.4(12) . . ?
C45' Si4 C37 126.1(14) . . ?
C41' Si4 C37 106.5(13) . . ?
C37' Si4 C37 12.4(13) . . ?
C45 Si4 C37 113.4(13) . . ?
Si1 O1 Ta1 156.3(4) . . ?
Si2 O2 Ta1 171.5(4) . . ?
Si3 O3 Ta2 167.1(5) . . ?
Si4 O4 Ta2 160.3(4) . . ?
N2 N1 Ta1 173.7(7) . . ?
N1 N2 Ta2 172.6(7) . . ?
C4 C1 C3 110.8(11) . . ?
C4 C1 C2 105.9(10) . . ?
C3 C1 C2 107.6(11) . . ?
C4 C1 Si1 111.1(9) . . ?
C3 C1 Si1 111.4(8) . . ?
C2 C1 Si1 109.8(7) . . ?
C7 C5 C8 106.7(11) . . ?
C7 C5 C6 109.5(10) . . ?
C8 C5 C6 107.3(10) . . ?
C7 C5 Si1 110.8(8) . . ?
C8 C5 Si1 111.1(7) . . ?
C6 C5 Si1 111.4(8) . . ?
C12 C9 C10 108.4(8) . . ?
C12 C9 C11 104.9(9) . . ?
C10 C9 C11 107.9(9) . . ?
C12 C9 Si1 113.6(7) . . ?
C10 C9 Si1 113.3(7) . . ?
C11 C9 Si1 108.4(6) . . ?
C15 C13 C14 111(3) . . ?
C15 C13 C16 105(3) . . ?
C14 C13 C16 96(2) . . ?
C15 C13 Si2 121(3) . . ?
C14 C13 Si2 114(2) . . ?
C16 C13 Si2 106(2) . . ?
C16' C13' C14' 117(3) . . ?
C16' C13' C15' 110(3) . . ?
C14' C13' C15' 105(2) . . ?
C16' C13' Si2 115(2) . . ?
C14' C13' Si2 107(2) . . ?
C15' C13' Si2 102(2) . . ?
C18 C17 C19 107.8(18) . . ?
C18 C17 C20 106.6(16) . . ?
C19 C17 C20 107.6(17) . . ?
C18 C17 Si2 115.2(14) . . ?
C19 C17 Si2 110.7(14) . . ?
C20 C17 Si2 108.6(14) . . ?
C19' C17' C18' 110(3) . . ?
C19' C17' C20' 103(2) . . ?
C18' C17' C20' 106(2) . . ?
C19' C17' Si2 114(2) . . ?
C18' C17' Si2 112(2) . . ?
C20' C17' Si2 112.2(18) . . ?
C23 C21 C24 111.4(18) . . ?
C23 C21 C22 105.3(17) . . ?
C24 C21 C22 105.9(18) . . ?
C23 C21 Si2 112.1(14) . . ?
C24 C21 Si2 109.7(14) . . ?
C22 C21 Si2 112.1(14) . . ?
C22' C21' C24' 112(4) . . ?
C22' C21' C23' 111(4) . . ?
C24' C21' C23' 94(3) . . ?
C22' C21' Si2 118(4) . . ?
C24' C21' Si2 111(3) . . ?
C23' C21' Si2 108(3) . . ?
C26 C25 C27 103.3(10) . . ?
C26 C25 C28 108.0(11) . . ?
C27 C25 C28 107.9(10) . . ?
C26 C25 Si3 112.3(8) . . ?
C27 C25 Si3 110.9(8) . . ?
C28 C25 Si3 113.8(8) . . ?
C30 C29 C32 108.3(11) . . ?
C30 C29 C31 106.4(11) . . ?
C32 C29 C31 107.1(12) . . ?
C30 C29 Si3 113.1(9) . . ?
C32 C29 Si3 111.8(9) . . ?
C31 C29 Si3 109.8(8) . . ?
C34 C33 C36 108.6(11) . . ?
C34 C33 C35 105.5(12) . . ?
C36 C33 C35 107.6(12) . . ?
C34 C33 Si3 111.2(9) . . ?
C36 C33 Si3 112.7(9) . . ?
C35 C33 Si3 110.9(8) . . ?
C39 C37 C40 110(2) . . ?
C39 C37 C38 104(2) . . ?
C40 C37 C38 106(2) . . ?
C39 C37 Si4 113.3(19) . . ?
C40 C37 Si4 114.9(19) . . ?
C38 C37 Si4 108.2(18) . . ?
C40' C37' C38' 110(3) . . ?
C40' C37' C39' 109(3) . . ?
C38' C37' C39' 104(3) . . ?
C40' C37' Si4 115(2) . . ?
C38' C37' Si4 110(2) . . ?
C39' C37' Si4 109(2) . . ?
C43 C41 C42 120(2) . . ?
C43 C41 C44 105(2) . . ?
C42 C41 C44 96(2) . . ?
C43 C41 Si4 112.2(17) . . ?
C42 C41 Si4 113.5(16) . . ?
C44 C41 Si4 108.1(16) . . ?
C43' C41' C44' 107(2) . . ?
C43' C41' C42' 98(2) . . ?
C44' C41' C42' 124(3) . . ?
C43' C41' Si4 112(2) . . ?
C44' C41' Si4 110.4(19) . . ?
C42' C41' Si4 105(2) . . ?
C48 C45 C47 109(2) . . ?
C48 C45 C46 104.9(19) . . ?
C47 C45 C46 111(2) . . ?
C48 C45 Si4 111.1(16) . . ?
C47 C45 Si4 109.9(17) . . ?
C46 C45 Si4 110.9(16) . . ?
C48' C45' C46' 106(3) . . ?
C48' C45' C47' 110(3) . . ?
C46' C45' C47' 109(2) . . ?
C48' C45' Si4 110(2) . . ?
C46' C45' Si4 108(2) . . ?
C47' C45' Si4 113(2) . . ?

loop_
_geom_bond_atom_site_label_1
_geom_bond_atom_site_label_2
_geom_bond_distance
_geom_bond_site_symmetry_2
_geom_bond_publ_flag
Ta1 N1 1.780(7) . ?
Ta1 O1 1.869(6) . ?
Ta1 O2 1.871(7) . ?
Ta1 Cl1 2.312(2) . ?
Ta2 N2 1.739(8) . ?
Ta2 O4 1.854(6) . ?
Ta2 O3 1.868(7) . ?
Ta2 Cl2 2.307(3) . ?
Si1 O1 1.656(7) . ?
Si1 C9 1.902(9) . ?
Si1 C1 1.926(11) . ?
Si1 C5 1.924(10) . ?
Si2 O2 1.648(7) . ?
Si2 C21' 1.80(5) . ?
Si2 C17' 1.90(3) . ?
Si2 C13 1.88(4) . ?
Si2 C17 1.921(19) . ?
Si2 C13' 1.96(3) . ?
Si2 C21 1.96(2) . ?
Si3 O3 1.648(7) . ?
Si3 C25 1.900(10) . ?
Si3 C33 1.908(11) . ?
Si3 C29 1.911(12) . ?
Si4 O4 1.657(7) . ?
Si4 C41 1.90(3) . ?
Si4 C45' 1.92(3) . ?
Si4 C41' 1.92(3) . ?
Si4 C37' 1.92(3) . ?
Si4 C45 1.93(2) . ?
Si4 C37 1.92(3) . ?
N1 N2 1.355(11) . ?
C1 C4 1.512(17) . ?
C1 C3 1.542(17) . ?
C1 C2 1.569(15) . ?
C5 C7 1.501(15) . ?
C5 C8 1.540(17) . ?
C5 C6 1.560(16) . ?
C9 C12 1.510(14) . ?
C9 C10 1.519(14) . ?
C9 C11 1.574(14) . ?
C13 C15 1.42(4) . ?
C13 C14 1.58(4) . ?
C13 C16 1.76(5) . ?
C13' C16' 1.37(4) . ?
C13' C14' 1.51(4) . ?
C13' C15' 1.68(5) . ?
C17 C18 1.50(3) . ?
C17 C19 1.55(3) . ?
C17 C20 1.55(3) . ?
C17' C19' 1.50(4) . ?
C17' C18' 1.56(5) . ?
C17' C20' 1.58(4) . ?
C21 C23 1.53(3) . ?
C21 C24 1.55(3) . ?
C21 C22 1.55(3) . ?
C21' C22' 1.40(6) . ?
C21' C24' 1.56(6) . ?
C21' C23' 1.66(6) . ?
C25 C26 1.504(17) . ?
C25 C27 1.533(16) . ?
C25 C28 1.539(15) . ?
C29 C30 1.511(17) . ?
C29 C32 1.517(18) . ?
C29 C31 1.538(17) . ?
C33 C34 1.524(18) . ?
C33 C36 1.526(17) . ?
C33 C35 1.571(19) . ?
C37 C39 1.52(3) . ?
C37 C40 1.51(4) . ?
C37 C38 1.61(4) . ?
C37' C40' 1.53(4) . ?
C37' C38' 1.51(5) . ?
C37' C39' 1.53(4) . ?
C41 C43 1.50(3) . ?
C41 C42 1.53(3) . ?
C41 C44 1.58(3) . ?
C41' C43' 1.53(4) . ?
C41' C44' 1.59(4) . ?
C41' C42' 1.67(5) . ?
C45 C48 1.53(3) . ?
C45 C47 1.52(3) . ?
C45 C46 1.55(3) . ?
C45' C48' 1.52(4) . ?
C45' C46' 1.54(4) . ?
C45' C47' 1.55(4) . ?
